data_4117891
loop_
_publ_author_name
'Ian A. Tonks'
'Alec C. Durrell'
'Harry B. Gray'
'John E. Bercaw'

_publ_contact_author
;       Michael W. Day
        Beckman Institute
        California Institute of Technology
        Pasadena, CA  91125
        USA
;
_publ_contact_author_email mikeday@caltech.edu
_publ_contact_author_fax '(818) 449 4159'
_publ_contact_author_phone '(818) 395 2734'
_publ_section_title
;
 Groups 5 and 6 Terminal Hydrazido(2-) Complexes: N\b Substituent Effects
 on Ligand-to-Metal Charge-Transfer Energies and Oxidation States
;
_journal_name_full 'Journal of the American Chemical Society'
_journal_page_first 7301
_journal_page_last 7304
_journal_paper_doi 10.1021/ja302275j
_journal_volume 134
_journal_year 2012
_chemical_formula_moiety 'C18 H24 Cl3 N2 Nb O4, 0.5(C7 H8)'
_chemical_formula_sum 'C21.5 H28 Cl3 N2 Nb O4'
_chemical_formula_weight 577.72
_chemical_name_systematic
;
 ?
;
_space_group_IT_number 2
_symmetry_cell_setting triclinic
_symmetry_space_group_name_Hall '-P 1'
_symmetry_space_group_name_H-M 'P -1'
_atom_sites_solution_hydrogens geom
_atom_sites_solution_primary direct
_atom_sites_solution_secondary difmap
_audit_creation_method SHELXL-97
_cell_angle_alpha 97.7650(10)
_cell_angle_beta 95.120(2)
_cell_angle_gamma 99.874(2)
_cell_formula_units_Z 2
_cell_length_a 7.4401(3)
_cell_length_b 10.5793(5)
_cell_length_c 16.3555(7)
_cell_measurement_reflns_used 9895
_cell_measurement_temperature 100(2)
_cell_measurement_theta_max 30.56
_cell_measurement_theta_min 2.51
_cell_volume 1248.30(9)
_computing_cell_refinement 'Bruker SAINT-Plus v7.68A'
_computing_data_collection 'Bruker APEX2 v2009.7-0'
_computing_data_reduction 'Bruker SAINT-Plus v7.68A'
_computing_molecular_graphics 'Bruker XP v5.1'
_computing_publication_material 'Bruker XCIF 2008'
_computing_structure_refinement 'SHELXL-97 (Sheldrick, 2008)'
_computing_structure_solution 'SHELXS-97 (Sheldrick, 2008)'
_diffrn_ambient_temperature 100(2)
_diffrn_measured_fraction_theta_full 0.994
_diffrn_measured_fraction_theta_max 0.994
_diffrn_measurement_device_type 'Bruker SMART 1000'
_diffrn_measurement_method '\w scans; 9 settings'
_diffrn_radiation_monochromator graphite
_diffrn_radiation_source 'fine-focus sealed tube'
_diffrn_radiation_type MoK\a
_diffrn_radiation_wavelength 0.71073
_diffrn_reflns_av_R_equivalents 0.0349
_diffrn_reflns_av_sigmaI/netI 0.0265
_diffrn_reflns_limit_h_max 10
_diffrn_reflns_limit_h_min -10
_diffrn_reflns_limit_k_max 15
_diffrn_reflns_limit_k_min -15
_diffrn_reflns_limit_l_max 23
_diffrn_reflns_limit_l_min -23
_diffrn_reflns_number 35718
_diffrn_reflns_theta_full 30.57
_diffrn_reflns_theta_max 30.57
_diffrn_reflns_theta_min 1.26
_exptl_absorpt_coefficient_mu 0.833
_exptl_absorpt_correction_T_max 0.7461
_exptl_absorpt_correction_T_min 0.6409
_exptl_absorpt_correction_type multi-scan
_exptl_absorpt_process_details 'SADABS v2009/1, Bruker-AXS, Madison'
_exptl_crystal_colour Green
_exptl_crystal_density_diffrn 1.537
_exptl_crystal_description Plate
_exptl_crystal_F_000 590
_exptl_crystal_size_max 0.31
_exptl_crystal_size_mid 0.19
_exptl_crystal_size_min 0.05
_refine_diff_density_max 2.615
_refine_diff_density_min -0.381
_refine_diff_density_rms 0.094
_refine_ls_extinction_method none
_refine_ls_goodness_of_fit_ref 2.445
_refine_ls_hydrogen_treatment Riding
_refine_ls_matrix_type 'Full matrix'
_refine_ls_number_parameters 309
_refine_ls_number_reflns 7617
_refine_ls_number_restraints 0
_refine_ls_restrained_S_all 2.445
_refine_ls_R_factor_all 0.0401
_refine_ls_R_factor_gt 0.0332
_refine_ls_shift/su_max 0.001
_refine_ls_shift/su_mean 0.000
_refine_ls_structure_factor_coef Fsqd
_refine_ls_weighting_details w=1/s^2^(Fo^2^)
_refine_ls_weighting_scheme sigma
_refine_ls_wR_factor_gt 0.0624
_refine_ls_wR_factor_ref 0.0633
_reflns_number_gt 6672
_reflns_number_total 7617
_reflns_threshold_expression >2sigma(I)
_cod_data_source_file ja302275j_si_002_11.cif
_cod_data_source_block 2f
_cod_depositor_comments
;
The following automatic conversions were performed:

'_atom_sites_solution_primary' value 'direct methods' was changed to
'direct'.

'_atom_sites_solution_secondary' value 'Difference Fourier map' was
changed to 'difmap'.

'_atom_sites_solution_hydrogens' value 'Geometric positions' was
changed to 'geom'.

Automatic conversion script
Id: cif_fix_values 6452 2018-10-05 10:23:21Z andrius 
;
_cod_original_formula_sum 'C21.50 H28 Cl3 N2 Nb O4'
_cod_database_code 4117891

loop_
_symmetry_equiv_pos_as_xyz
'x, y, z'
'-x, -y, -z'

loop_
_atom_site_label
_atom_site_type_symbol
_atom_site_fract_x
_atom_site_fract_y
_atom_site_fract_z
_atom_site_U_iso_or_equiv
_atom_site_adp_type
_atom_site_occupancy
_atom_site_symmetry_multiplicity
_atom_site_calc_flag
_atom_site_refinement_flags
_atom_site_disorder_assembly
_atom_site_disorder_group
Nb1 Nb 0.15308(2) 0.222317(16) 0.358693(10) 0.01481(5) Uani 1 1 d . . .
Cl1 Cl 0.33130(7) 0.13684(5) 0.46137(3) 0.02554(11) Uani 1 1 d . . .
Cl2 Cl 0.40684(8) 0.37366(6) 0.33204(3) 0.03577(14) Uani 1 1 d . . .
Cl3 Cl -0.07001(7) 0.33032(5) 0.29511(3) 0.02840(12) Uani 1 1 d . . .
O1 O 0.10617(17) 0.35804(13) 0.47706(8) 0.0196(3) Uani 1 1 d . . .
O2 O -0.08932(17) 0.12293(13) 0.40827(8) 0.0207(3) Uani 1 1 d . . .
O3 O -0.38091(19) -0.11874(14) -0.05756(8) 0.0249(3) Uani 1 1 d . . .
O4 O 0.63927(19) -0.33073(14) 0.29350(9) 0.0260(3) Uani 1 1 d . . .
N1 N 0.1506(2) 0.09551(15) 0.27574(9) 0.0158(3) Uani 1 1 d . . .
N2 N 0.1506(2) -0.00705(15) 0.21820(9) 0.0194(3) Uani 1 1 d . . .
C1 C -0.0113(3) 0.2868(2) 0.52777(12) 0.0232(4) Uani 1 1 d . . .
H1A H -0.0585 0.3477 0.5682 0.028 Uiso 1 1 calc R . .
H1B H 0.0584 0.2332 0.5588 0.028 Uiso 1 1 calc R . .
C2 C -0.1679(3) 0.2016(2) 0.47059(12) 0.0233(4) Uani 1 1 d . . .
H2A H -0.2459 0.1452 0.5023 0.028 Uiso 1 1 calc R . .
H2B H -0.2447 0.2555 0.4436 0.028 Uiso 1 1 calc R . .
C3 C 0.2540(3) 0.4496(2) 0.52824(12) 0.0237(4) Uani 1 1 d . . .
H3A H 0.2024 0.5082 0.5675 0.036 Uiso 1 1 calc R . .
H3B H 0.3272 0.5004 0.4928 0.036 Uiso 1 1 calc R . .
H3C H 0.3324 0.4023 0.5591 0.036 Uiso 1 1 calc R . .
C4 C -0.2320(3) 0.0310(2) 0.35424(14) 0.0330(5) Uani 1 1 d . . .
H4A H -0.3112 -0.0190 0.3879 0.049 Uiso 1 1 calc R . .
H4B H -0.1757 -0.0282 0.3176 0.049 Uiso 1 1 calc R . .
H4C H -0.3055 0.0779 0.3207 0.049 Uiso 1 1 calc R . .
C5 C 0.0143(2) -0.03871(18) 0.14825(11) 0.0151(3) Uani 1 1 d . . .
C6 C -0.0945(2) 0.05141(18) 0.12923(11) 0.0171(4) Uani 1 1 d . . .
H6 H -0.0789 0.1335 0.1634 0.020 Uiso 1 1 calc R . .
C7 C -0.2248(3) 0.02027(19) 0.06033(11) 0.0187(4) Uani 1 1 d . . .
H7 H -0.2984 0.0815 0.0474 0.022 Uiso 1 1 calc R . .
C8 C -0.2492(2) -0.09908(19) 0.01003(11) 0.0179(4) Uani 1 1 d . . .
C9 C -0.1441(3) -0.18990(18) 0.02922(11) 0.0177(4) Uani 1 1 d . . .
H9 H -0.1622 -0.2726 -0.0044 0.021 Uiso 1 1 calc R . .
C10 C -0.0118(2) -0.15885(18) 0.09818(11) 0.0168(4) Uani 1 1 d . . .
H10 H 0.0612 -0.2204 0.1111 0.020 Uiso 1 1 calc R . .
C11 C -0.3964(3) -0.2343(2) -0.11614(12) 0.0294(5) Uani 1 1 d . . .
H11A H -0.2773 -0.2385 -0.1365 0.044 Uiso 1 1 calc R . .
H11B H -0.4880 -0.2335 -0.1629 0.044 Uiso 1 1 calc R . .
H11C H -0.4347 -0.3103 -0.0892 0.044 Uiso 1 1 calc R . .
C12 C 0.2781(2) -0.09055(18) 0.23590(11) 0.0164(4) Uani 1 1 d . . .
C13 C 0.4107(3) -0.10894(19) 0.18350(11) 0.0185(4) Uani 1 1 d . . .
H13 H 0.4183 -0.0658 0.1363 0.022 Uiso 1 1 calc R . .
C14 C 0.5332(3) -0.19086(18) 0.20013(11) 0.0181(4) Uani 1 1 d . . .
H14 H 0.6231 -0.2046 0.1638 0.022 Uiso 1 1 calc R . .
C15 C 0.5232(2) -0.25215(18) 0.26986(11) 0.0178(4) Uani 1 1 d . . .
C16 C 0.3899(3) -0.2321(2) 0.32320(12) 0.0237(4) Uani 1 1 d . . .
H16 H 0.3838 -0.2735 0.3712 0.028 Uiso 1 1 calc R . .
C17 C 0.2678(3) -0.1524(2) 0.30598(12) 0.0232(4) Uani 1 1 d . . .
H17 H 0.1766 -0.1395 0.3418 0.028 Uiso 1 1 calc R . .
C18 C 0.7562(3) -0.3722(3) 0.23543(15) 0.0378(6) Uani 1 1 d . . .
H18A H 0.6821 -0.4146 0.1833 0.057 Uiso 1 1 calc R . .
H18B H 0.8243 -0.4337 0.2580 0.057 Uiso 1 1 calc R . .
H18C H 0.8429 -0.2968 0.2250 0.057 Uiso 1 1 calc R . .
C7A C 0.8431(10) 0.4836(7) 0.8645(4) 0.0464(16) Uani 0.50 1 d P A -1
H7A1 H 0.8586 0.4046 0.8293 0.070 Uiso 0.50 1 calc PR A -1
H7A2 H 0.8846 0.5593 0.8379 0.070 Uiso 0.50 1 calc PR A -1
H7A3 H 0.7131 0.4786 0.8724 0.070 Uiso 0.50 1 calc PR A -1
C1A C 1.1338(7) 0.5617(4) 0.9600(3) 0.053(2) Uani 0.50 1 d PG A -1
H1A1 H 1.1894 0.5994 0.9167 0.063 Uiso 0.50 1 calc PR A -1
C2A C 1.2338(7) 0.5718(5) 1.0373(5) 0.088(3) Uani 0.50 1 d PG A -1
H2A1 H 1.3577 0.6166 1.0469 0.105 Uiso 0.50 1 calc PR A -1
C3A C 1.1526(13) 0.5166(7) 1.1006(3) 0.131(7) Uani 0.50 1 d PG A -1
H3A1 H 1.2209 0.5235 1.1534 0.157 Uiso 0.50 1 calc PR A -1
C4A C 0.9713(13) 0.4511(6) 1.0865(2) 0.080(3) Uani 0.50 1 d PG A -1
H4A1 H 0.9158 0.4134 1.1297 0.096 Uiso 0.50 1 calc PR A -1
C5A C 0.8713(8) 0.4410(4) 1.0092(3) 0.0405(18) Uani 0.50 1 d PG A -1
H5A H 0.7475 0.3963 0.9996 0.049 Uiso 0.50 1 calc PR A -1
C6A C 0.9526(7) 0.4962(5) 0.94592(18) 0.0400(13) Uani 0.50 1 d PG A -1

loop_
_atom_site_aniso_label
_atom_site_aniso_U_11
_atom_site_aniso_U_22
_atom_site_aniso_U_33
_atom_site_aniso_U_23
_atom_site_aniso_U_13
_atom_site_aniso_U_12
Nb1 0.01432(8) 0.01558(9) 0.01318(8) -0.00205(6) 0.00007(6) 0.00317(6)
Cl1 0.0243(2) 0.0324(3) 0.0197(2) -0.00137(19) -0.00505(18) 0.0130(2)
Cl2 0.0364(3) 0.0351(3) 0.0253(3) -0.0086(2) 0.0115(2) -0.0161(2)
Cl3 0.0409(3) 0.0264(3) 0.0201(2) -0.00126(19) -0.0041(2) 0.0201(2)
O1 0.0179(6) 0.0219(7) 0.0158(6) -0.0048(5) -0.0012(5) 0.0023(5)
O2 0.0162(6) 0.0244(7) 0.0181(6) -0.0038(5) 0.0020(5) -0.0001(5)
O3 0.0249(7) 0.0309(8) 0.0172(7) -0.0037(6) -0.0082(5) 0.0118(6)
O4 0.0270(8) 0.0294(8) 0.0292(8) 0.0130(6) 0.0076(6) 0.0176(6)
N1 0.0138(7) 0.0171(8) 0.0154(7) -0.0013(6) -0.0008(6) 0.0044(6)
N2 0.0208(8) 0.0201(8) 0.0166(7) -0.0056(6) -0.0042(6) 0.0116(6)
C1 0.0212(10) 0.0299(11) 0.0173(9) -0.0029(8) 0.0050(8) 0.0045(8)
C2 0.0180(9) 0.0307(11) 0.0189(9) -0.0042(8) 0.0053(7) 0.0030(8)
C3 0.0222(10) 0.0231(10) 0.0210(10) -0.0084(8) -0.0029(8) 0.0025(8)
C4 0.0244(11) 0.0359(13) 0.0278(11) -0.0113(9) 0.0027(9) -0.0116(9)
C5 0.0140(8) 0.0183(9) 0.0133(8) 0.0008(7) 0.0015(7) 0.0054(7)
C6 0.0185(9) 0.0160(9) 0.0168(9) -0.0001(7) 0.0014(7) 0.0063(7)
C7 0.0184(9) 0.0223(10) 0.0178(9) 0.0032(7) 0.0013(7) 0.0108(8)
C8 0.0157(9) 0.0252(10) 0.0125(8) 0.0014(7) -0.0005(7) 0.0053(7)
C9 0.0195(9) 0.0176(9) 0.0146(8) -0.0030(7) 0.0005(7) 0.0042(7)
C10 0.0181(9) 0.0182(9) 0.0154(8) 0.0013(7) 0.0012(7) 0.0085(7)
C11 0.0311(11) 0.0346(12) 0.0188(10) -0.0070(9) -0.0066(8) 0.0091(9)
C12 0.0150(9) 0.0168(9) 0.0162(8) -0.0034(7) -0.0034(7) 0.0067(7)
C13 0.0206(9) 0.0218(10) 0.0136(8) 0.0022(7) -0.0005(7) 0.0072(8)
C14 0.0187(9) 0.0206(10) 0.0153(8) -0.0002(7) 0.0015(7) 0.0070(7)
C15 0.0155(9) 0.0163(9) 0.0215(9) 0.0016(7) -0.0017(7) 0.0054(7)
C16 0.0253(10) 0.0269(11) 0.0221(10) 0.0094(8) 0.0046(8) 0.0082(8)
C17 0.0199(10) 0.0286(11) 0.0232(10) 0.0038(8) 0.0066(8) 0.0083(8)
C18 0.0424(14) 0.0476(15) 0.0369(13) 0.0150(11) 0.0146(11) 0.0341(12)
C7A 0.059(4) 0.035(3) 0.048(4) -0.002(3) 0.006(3) 0.022(3)
C1A 0.072(5) 0.041(4) 0.044(6) -0.016(3) 0.001(4) 0.030(4)
C2A 0.112(6) 0.055(4) 0.079(5) -0.055(4) -0.060(5) 0.059(5)
C3A 0.217(14) 0.120(9) 0.055(6) -0.067(7) -0.076(8) 0.140(10)
C4A 0.160(9) 0.077(6) 0.025(3) -0.003(3) 0.005(4) 0.095(6)
C5A 0.071(5) 0.038(3) 0.021(3) -0.002(2) 0.011(3) 0.036(3)
C6A 0.055(4) 0.034(3) 0.031(3) -0.009(2) -0.005(3) 0.026(3)

loop_
_atom_type_symbol
_atom_type_description
_atom_type_scat_dispersion_real
_atom_type_scat_dispersion_imag
_atom_type_scat_source
C C 0.0033 0.0016 'International Tables Vol C Tables 4.2.6.8 and 6.1.1.4'
H H 0.0000 0.0000 'International Tables Vol C Tables 4.2.6.8 and 6.1.1.4'
N N 0.0061 0.0033 'International Tables Vol C Tables 4.2.6.8 and 6.1.1.4'
O O 0.0106 0.0060 'International Tables Vol C Tables 4.2.6.8 and 6.1.1.4'
Cl Cl 0.1484 0.1585 'International Tables Vol C Tables 4.2.6.8 and 6.1.1.4'
Nb Nb -2.0727 0.6215 'International Tables Vol C Tables 4.2.6.8 and 6.1.1.4'

loop_
_geom_angle_atom_site_label_1
_geom_angle_atom_site_label_2
_geom_angle_atom_site_label_3
_geom_angle
N1 Nb1 O2 94.96(6)
N1 Nb1 O1 167.66(6)
O2 Nb1 O1 72.79(5)
N1 Nb1 Cl2 99.73(5)
O2 Nb1 Cl2 165.24(4)
O1 Nb1 Cl2 92.55(3)
N1 Nb1 Cl3 98.78(5)
O2 Nb1 Cl3 82.61(4)
O1 Nb1 Cl3 81.42(3)
Cl2 Nb1 Cl3 93.64(2)
N1 Nb1 Cl1 96.53(5)
O2 Nb1 Cl1 85.77(4)
O1 Nb1 Cl1 81.41(3)
Cl2 Nb1 Cl1 93.97(2)
Cl3 Nb1 Cl1 161.491(18)
C1 O1 C3 110.94(14)
C1 O1 Nb1 110.99(10)
C3 O1 Nb1 122.78(11)
C4 O2 C2 110.90(14)
C4 O2 Nb1 120.98(11)
C2 O2 Nb1 116.24(11)
C8 O3 C11 117.59(15)
C15 O4 C18 117.59(15)
N2 N1 Nb1 174.90(13)
N1 N2 C5 120.17(14)
N1 N2 C12 116.98(14)
C5 N2 C12 122.40(14)
O1 C1 C2 107.54(15)
O2 C2 C1 107.54(15)
C10 C5 C6 119.48(16)
C10 C5 N2 120.41(15)
C6 C5 N2 120.12(15)
C7 C6 C5 119.60(16)
C6 C7 C8 120.79(17)
O3 C8 C7 115.76(16)
O3 C8 C9 124.24(16)
C7 C8 C9 119.99(16)
C8 C9 C10 119.50(16)
C5 C10 C9 120.63(16)
C13 C12 C17 120.28(16)
C13 C12 N2 119.88(16)
C17 C12 N2 119.84(16)
C12 C13 C14 119.94(17)
C15 C14 C13 119.78(16)
O4 C15 C14 124.71(16)
O4 C15 C16 115.20(16)
C14 C15 C16 120.06(17)
C17 C16 C15 119.97(18)
C16 C17 C12 119.97(17)
C2A C1A C6A 120.0
C3A C2A C1A 120.0
C4A C3A C2A 120.0
C3A C4A C5A 120.0
C6A C5A C4A 120.0
C5A C6A C1A 120.0
C5A C6A C7A 118.7(5)
C1A C6A C7A 121.3(5)

loop_
_geom_bond_atom_site_label_1
_geom_bond_atom_site_label_2
_geom_bond_distance
Nb1 N1 1.7708(14)
Nb1 O2 2.2038(13)
Nb1 O1 2.3393(12)
Nb1 Cl2 2.3700(5)
Nb1 Cl3 2.4095(5)
Nb1 Cl1 2.4124(5)
O1 C1 1.446(2)
O1 C3 1.449(2)
O2 C4 1.449(2)
O2 C2 1.455(2)
O3 C8 1.378(2)
O3 C11 1.429(2)
O4 C15 1.364(2)
O4 C18 1.420(2)
N1 N2 1.337(2)
N2 C5 1.422(2)
N2 C12 1.439(2)
C1 C2 1.504(3)
C5 C10 1.389(2)
C5 C6 1.400(2)
C6 C7 1.383(3)
C7 C8 1.385(3)
C8 C9 1.389(3)
C9 C10 1.392(2)
C12 C13 1.385(3)
C12 C17 1.396(3)
C13 C14 1.395(3)
C14 C15 1.387(3)
C15 C16 1.402(3)
C16 C17 1.377(3)
C7A C6A 1.475(8)
C1A C2A 1.3900
C1A C6A 1.3900
C2A C3A 1.3900
C3A C4A 1.3900
C4A C5A 1.3900
C5A C6A 1.3900
